data_4518970
loop_
_publ_author_name
'Zhang, Hongpeng'
'Zhao, Dongbing'

_publ_section_title
;
 Synthesis of Silicon-Stereogenic Silanols Involving Iridium-Catalyzed
 Enantioselective C--H Silylation Leading to a New Ligand Scaffold
;
_journal_name_full 'ACS Catalysis'
_journal_page_first 10748
_journal_page_last 10753
_journal_paper_doi 10.1021/acscatal.1c03112
_journal_year 2021
_chemical_absolute_configuration ad
_chemical_formula_moiety 'C20 H28 N O2 P Si'
_chemical_formula_sum 'C20 H28 N O2 P Si'
_chemical_formula_weight 373.49
_space_group_crystal_system triclinic
_space_group_IT_number 1
_space_group_name_Hall 'P 1'
_space_group_name_H-M_alt 'P 1'
_atom_sites_solution_hydrogens geom
_atom_sites_solution_primary dual
_audit_creation_date 2021-03-11
_audit_creation_method
;
Olex2 1.2
(compiled 2017.01.04 svn.r3372 for OlexSys, GUI svn.r5292)
;
_cell_angle_alpha 81.234(4)
_cell_angle_beta 84.074(3)
_cell_angle_gamma 68.141(4)
_cell_formula_units_Z 2
_cell_length_a 7.2482(3)
_cell_length_b 9.4977(4)
_cell_length_c 16.2110(7)
_cell_measurement_reflns_used 10299
_cell_measurement_temperature 113.15
_cell_measurement_theta_max 32.9240
_cell_measurement_theta_min 2.4280
_cell_volume 1022.33(8)
_computing_cell_refinement 'CrysAlisPro 1.171.39.46 (Rigaku OD, 2018)'
_computing_data_collection 'CrystalClear (Rigaku, 2008)'
_computing_data_reduction 'CrysAlisPro 1.171.39.46 (Rigaku OD, 2018)'
_computing_molecular_graphics 'Olex2 (Dolomanov et al., 2009)'
_computing_publication_material 'Olex2 (Dolomanov et al., 2009)'
_computing_structure_refinement 'ShelXL (Sheldrick, 2015)'
_computing_structure_solution 'ShelXT (Sheldrick, 2015)'
_diffrn_ambient_temperature 113.15
_diffrn_detector 'CCD plate'
_diffrn_measured_fraction_theta_full 0.997
_diffrn_measured_fraction_theta_max 0.994
_diffrn_measurement_details
;
List of Runs (angles in degrees, time in seconds):

  # Type    Start    End  Width  t~exp~   \w     \q     \k     \f   Frames
--------------------------------------------------------------------------
  1  \w   -115.00  65.00   1.00    1.00    --  -25.00  45.00   0.00  180
  2  \w   -115.00  65.00   1.00    1.00    --  -25.00  45.00  90.00  180
  3  \w   -115.00  65.00   1.00    1.00    --  -25.00  45.00 180.00  180
;
_diffrn_measurement_device 'abstract diffractometer'
_diffrn_measurement_device_type 'Rigaku Saturn 70'
_diffrn_measurement_method '\w scans'
_diffrn_orient_matrix_type 'CrysAlisPro convention (1999,Acta A55,543-557)'
_diffrn_orient_matrix_UB_11 0.0267221000
_diffrn_orient_matrix_UB_12 -0.0306659000
_diffrn_orient_matrix_UB_13 0.0416427000
_diffrn_orient_matrix_UB_21 -0.1018460000
_diffrn_orient_matrix_UB_22 0.0169293000
_diffrn_orient_matrix_UB_23 0.0126185000
_diffrn_orient_matrix_UB_31 0.0076783000
_diffrn_orient_matrix_UB_32 -0.0731291000
_diffrn_orient_matrix_UB_33 -0.0084744000
_diffrn_radiation_monochromator confocal
_diffrn_radiation_probe x-ray
_diffrn_radiation_type MoK\a
_diffrn_radiation_wavelength 0.71073
_diffrn_reflns_av_R_equivalents 0.0234
_diffrn_reflns_av_unetI/netI 0.0394
_diffrn_reflns_Laue_measured_fraction_full 0.997
_diffrn_reflns_Laue_measured_fraction_max 0.994
_diffrn_reflns_limit_h_max 9
_diffrn_reflns_limit_h_min -9
_diffrn_reflns_limit_k_max 12
_diffrn_reflns_limit_k_min -12
_diffrn_reflns_limit_l_max 21
_diffrn_reflns_limit_l_min -21
_diffrn_reflns_number 12866
_diffrn_reflns_point_group_measured_fraction_full 0.919
_diffrn_reflns_point_group_measured_fraction_max 0.883
_diffrn_reflns_theta_full 25.242
_diffrn_reflns_theta_max 28.699
_diffrn_reflns_theta_min 2.328
_diffrn_source 'rotating anode'
_diffrn_source_type 'Enhance (Mo) X-ray Source'
_exptl_absorpt_coefficient_mu 0.206
_exptl_absorpt_correction_T_max 1.00000
_exptl_absorpt_correction_T_min 0.75660
_exptl_absorpt_correction_type multi-scan
_exptl_absorpt_process_details
;
CrysAlisPro 1.171.39.46 (Rigaku Oxford Diffraction, 2018)
Empirical absorption correction using spherical harmonics,
 implemented in SCALE3 ABSPACK scaling algorithm.
;
_exptl_crystal_colour colourless
_exptl_crystal_colour_primary colourless
_exptl_crystal_density_diffrn 1.213
_exptl_crystal_description block
_exptl_crystal_F_000 400
_exptl_crystal_size_max 0.42
_exptl_crystal_size_mid 0.34
_exptl_crystal_size_min 0.28
_refine_diff_density_max 0.413
_refine_diff_density_min -0.277
_refine_diff_density_rms 0.048
_refine_ls_abs_structure_details
;
 Flack x determined using 3707 quotients [(I+)-(I-)]/[(I+)+(I-)]
 (Parsons, Flack and Wagner, Acta Cryst. B69 (2013) 249-259).
;
_refine_ls_abs_structure_Flack -0.01(3)
_refine_ls_extinction_coef 0.016(3)
_refine_ls_extinction_expression Fc^*^=kFc[1+0.001xFc^2^\l^3^/sin(2\q)]^-1/4^
_refine_ls_extinction_method 'SHELXL-2016/6 (Sheldrick 2016)'
_refine_ls_goodness_of_fit_ref 1.051
_refine_ls_hydrogen_treatment constr
_refine_ls_matrix_type full
_refine_ls_number_parameters 462
_refine_ls_number_reflns 9304
_refine_ls_number_restraints 3
_refine_ls_restrained_S_all 1.051
_refine_ls_R_factor_all 0.0353
_refine_ls_R_factor_gt 0.0333
_refine_ls_shift/su_max 0.000
_refine_ls_shift/su_mean 0.000
_refine_ls_structure_factor_coef Fsqd
_refine_ls_weighting_details 'w=1/[\s^2^(Fo^2^)+(0.0491P)^2^+0.0448P] where P=(Fo^2^+2Fc^2^)/3'
_refine_ls_weighting_scheme calc
_refine_ls_wR_factor_gt 0.0834
_refine_ls_wR_factor_ref 0.0852
_reflns_Friedel_coverage 0.778
_reflns_Friedel_fraction_full 0.840
_reflns_Friedel_fraction_max 0.773
_reflns_number_gt 8975
_reflns_number_total 9304
_reflns_threshold_expression 'I > 2\s(I)'
_cod_data_source_file cs1c03112_si_003.cif
_cod_data_source_block r20210311a
_cod_database_code 4518970
_shelx_shelxl_version_number 2016/6
_shelx_space_group_comment
;
The symmetry employed for this shelxl refinement is uniquely defined
by the following loop, which should always be used as a source of
symmetry information in preference to the above space-group names.
They are only intended as comments.
;
_reflns_odcompleteness_completeness 88.84
_reflns_odcompleteness_iscentric 1
_reflns_odcompleteness_theta 32.91
_olex2_refinement_description
;
1. Fixed Uiso
 At 1.2 times of:
  All C(H) groups, All C(H,H) groups
 At 1.5 times of:
  All C(H,H,H) groups
2.a Secondary CH2 refined with riding coordinates:
 C1(H1A,H1B), C3(H3A,H3B), C21(H21A,H21B), C23(H23A,H23B)
2.b Aromatic/amide H refined with riding coordinates:
 C7(H7), C8(H8), C9(H9), C10(H10), C12(H12), C13(H13), C14(H14), C15(H15),
 C16(H16), C27(H27), C28(H28), C29(H29), C30(H30), C32(H32), C33(H33), C34(H34),
  C35(H35), C36(H36)
2.c Idealised Me refined as rotating group:
 C2(H2A,H2B,H2C), C4(H4A,H4B,H4C), C18(H18A,H18B,H18C), C19(H19A,H19B,H19C),
 C20(H20A,H20B,H20C), C22(H22A,H22B,H22C), C24(H24A,H24B,H24C), C38(H38A,H38B,
 H38C), C39(H39A,H39B,H39C), C40(H40A,H40B,H40C)
;
_olex2_submission_special_instructions 'No special instructions were received'
_oxdiff_exptl_absorpt_empirical_details
;
Empirical correction (ABSPACK) includes:
- Absorption correction using spherical harmonics
- Frame scaling
- Detector area scaling
;
_oxdiff_exptl_absorpt_empirical_full_max 1.379
_oxdiff_exptl_absorpt_empirical_full_min 0.711

loop_
_space_group_symop_operation_xyz
'x, y, z'

loop_
_atom_site_label
_atom_site_type_symbol
_atom_site_fract_x
_atom_site_fract_y
_atom_site_fract_z
_atom_site_U_iso_or_equiv
_atom_site_adp_type
_atom_site_occupancy
_atom_site_site_symmetry_order
_atom_site_calc_flag
_atom_site_refinement_flags_posn
_atom_site_refinement_flags_adp
_atom_site_refinement_flags_occupancy
_atom_site_disorder_assembly
_atom_site_disorder_group
P1 P -0.62343(8) -0.17460(6) -0.62038(4) 0.01861(13) Uani 1 1 d . . . . .
Si1 Si -0.81764(8) -0.04728(6) -0.77675(4) 0.01562(13) Uani 1 1 d . . . . .
O1 O -0.8188(2) -0.07067(18) -0.67336(10) 0.0185(3) Uani 1 1 d . . . . .
O2 O -0.5690(3) -0.33587(19) -0.66402(10) 0.0223(4) Uani 1 1 d . . . . .
N1 N -0.7231(3) -0.2260(2) -0.53059(12) 0.0217(4) Uani 1 1 d . . . . .
C1 C -0.8777(4) -0.2918(3) -0.52253(16) 0.0251(5) Uani 1 1 d . . . . .
H1A H -0.850000 -0.373867 -0.474716 0.030 Uiso 1 1 calc R . . . .
H1B H -0.871584 -0.339036 -0.573613 0.030 Uiso 1 1 calc R . . . .
C2 C -1.0859(4) -0.1767(4) -0.50952(18) 0.0339(6) Uani 1 1 d . . . . .
H2A H -1.116564 -0.096879 -0.557516 0.051 Uiso 1 1 calc GR . . . .
H2B H -1.094086 -0.130441 -0.458558 0.051 Uiso 1 1 calc GR . . . .
H2C H -1.181833 -0.228414 -0.504054 0.051 Uiso 1 1 calc GR . . . .
C3 C -0.6641(4) -0.1923(3) -0.45422(15) 0.0246(5) Uani 1 1 d . . . . .
H3A H -0.784900 -0.144567 -0.418909 0.030 Uiso 1 1 calc R . . . .
H3B H -0.596799 -0.117705 -0.469447 0.030 Uiso 1 1 calc R . . . .
C4 C -0.5261(4) -0.3335(3) -0.40425(16) 0.0298(6) Uani 1 1 d . . . . .
H4A H -0.401934 -0.377045 -0.437379 0.045 Uiso 1 1 calc GR . . . .
H4B H -0.590285 -0.409143 -0.390407 0.045 Uiso 1 1 calc GR . . . .
H4C H -0.496875 -0.305793 -0.352616 0.045 Uiso 1 1 calc GR . . . .
C5 C -0.5063(4) -0.3368(3) -0.74722(14) 0.0188(5) Uani 1 1 d . . . . .
C6 C -0.5993(4) -0.2140(3) -0.80797(14) 0.0182(4) Uani 1 1 d . . . . .
C7 C -0.5203(4) -0.2263(3) -0.89018(16) 0.0236(5) Uani 1 1 d . . . . .
H7 H -0.578585 -0.145076 -0.932635 0.028 Uiso 1 1 calc R . . . .
C8 C -0.3602(4) -0.3527(3) -0.91184(16) 0.0276(6) Uani 1 1 d . . . . .
H8 H -0.308849 -0.356798 -0.968132 0.033 Uiso 1 1 calc R . . . .
C9 C -0.2750(4) -0.4735(3) -0.85068(17) 0.0261(5) Uani 1 1 d . . . . .
H9 H -0.166336 -0.561197 -0.865196 0.031 Uiso 1 1 calc R . . . .
C10 C -0.3486(4) -0.4657(3) -0.76871(16) 0.0234(5) Uani 1 1 d . . . . .
H10 H -0.291273 -0.548547 -0.726969 0.028 Uiso 1 1 calc R . . . .
C11 C -0.7840(3) 0.1383(3) -0.81446(15) 0.0193(5) Uani 1 1 d . . . . .
C12 C -0.7592(4) 0.1890(3) -0.89885(17) 0.0297(6) Uani 1 1 d . . . . .
H12 H -0.767270 0.130593 -0.940055 0.036 Uiso 1 1 calc R . . . .
C13 C -0.7230(5) 0.3231(3) -0.92361(19) 0.0392(7) Uani 1 1 d . . . . .
H13 H -0.706002 0.355532 -0.981348 0.047 Uiso 1 1 calc R . . . .
C14 C -0.7115(4) 0.4100(3) -0.8643(2) 0.0357(7) Uani 1 1 d . . . . .
H14 H -0.685578 0.501349 -0.881248 0.043 Uiso 1 1 calc R . . . .
C15 C -0.7378(4) 0.3635(3) -0.78097(19) 0.0313(6) Uani 1 1 d . . . . .
H15 H -0.731609 0.423484 -0.740220 0.038 Uiso 1 1 calc R . . . .
C16 C -0.7735(4) 0.2289(3) -0.75613(17) 0.0240(5) Uani 1 1 d . . . . .
H16 H -0.791140 0.197850 -0.698259 0.029 Uiso 1 1 calc R . . . .
C17 C -1.0592(4) -0.0507(3) -0.80555(15) 0.0212(5) Uani 1 1 d . . . . .
C18 C -1.2306(4) 0.0790(4) -0.7692(2) 0.0407(8) Uani 1 1 d . . . . .
H18A H -1.220477 0.068689 -0.708613 0.061 Uiso 1 1 calc GR . . . .
H18B H -1.357688 0.074104 -0.781189 0.061 Uiso 1 1 calc GR . . . .
H18C H -1.223430 0.177483 -0.794579 0.061 Uiso 1 1 calc GR . . . .
C19 C -1.0767(5) -0.2035(3) -0.7678(2) 0.0336(6) Uani 1 1 d . . . . .
H19A H -0.967621 -0.287421 -0.790817 0.050 Uiso 1 1 calc GR . . . .
H19B H -1.204350 -0.205395 -0.781430 0.050 Uiso 1 1 calc GR . . . .
H19C H -1.069513 -0.215468 -0.706947 0.050 Uiso 1 1 calc GR . . . .
C20 C -1.0720(5) -0.0333(5) -0.90024(18) 0.0464(9) Uani 1 1 d . . . . .
H20A H -1.067898 0.066427 -0.924711 0.070 Uiso 1 1 calc GR . . . .
H20B H -1.197007 -0.040708 -0.913203 0.070 Uiso 1 1 calc GR . . . .
H20C H -0.959489 -0.114598 -0.923556 0.070 Uiso 1 1 calc GR . . . .
P2 P -0.12993(8) -0.82207(6) -0.37576(4) 0.01817(13) Uani 1 1 d . . . . .
Si2 Si -0.29047(8) -0.94988(6) -0.22473(4) 0.01544(13) Uani 1 1 d . . . . .
O3 O -0.2645(3) -0.91781(19) -0.32811(10) 0.0203(3) Uani 1 1 d . . . . .
O4 O -0.2422(3) -0.66277(19) -0.32980(10) 0.0215(4) Uani 1 1 d . . . . .
N009 N -0.2304(3) -0.7650(2) -0.46715(12) 0.0196(4) Uani 1 1 d . . . . .
C21 C -0.4450(4) -0.6998(3) -0.47827(15) 0.0227(5) Uani 1 1 d . . . . .
H21A H -0.478571 -0.598286 -0.511973 0.027 Uiso 1 1 calc R . . . .
H21B H -0.516154 -0.684973 -0.422910 0.027 Uiso 1 1 calc R . . . .
C22 C -0.5160(5) -0.7996(5) -0.5208(3) 0.0556(11) Uani 1 1 d . . . . .
H22A H -0.453326 -0.808704 -0.577231 0.083 Uiso 1 1 calc GR . . . .
H22B H -0.660938 -0.753710 -0.524189 0.083 Uiso 1 1 calc GR . . . .
H22C H -0.479871 -0.901294 -0.488539 0.083 Uiso 1 1 calc GR . . . .
C23 C -0.1000(4) -0.7485(3) -0.54033(15) 0.0229(5) Uani 1 1 d . . . . .
H23A H -0.146651 -0.773852 -0.589422 0.027 Uiso 1 1 calc R . . . .
H23B H 0.036485 -0.822739 -0.530493 0.027 Uiso 1 1 calc R . . . .
C24 C -0.0935(4) -0.5880(3) -0.56003(17) 0.0306(6) Uani 1 1 d . . . . .
H24A H -0.010558 -0.582261 -0.611202 0.046 Uiso 1 1 calc GR . . . .
H24B H -0.037170 -0.565185 -0.513556 0.046 Uiso 1 1 calc GR . . . .
H24C H -0.228776 -0.513359 -0.567981 0.046 Uiso 1 1 calc GR . . . .
C25 C -0.2400(3) -0.6635(3) -0.24455(15) 0.0178(5) Uani 1 1 d . . . . .
C26 C -0.2613(3) -0.7832(3) -0.18673(14) 0.0181(4) Uani 1 1 d . . . . .
C27 C -0.2602(4) -0.7692(3) -0.10194(15) 0.0232(5) Uani 1 1 d . . . . .
H27 H -0.275595 -0.847652 -0.061060 0.028 Uiso 1 1 calc R . . . .
C28 C -0.2374(4) -0.6449(3) -0.07599(16) 0.0270(5) Uani 1 1 d . . . . .
H28 H -0.236697 -0.638733 -0.018093 0.032 Uiso 1 1 calc R . . . .
C29 C -0.2155(4) -0.5286(3) -0.13524(17) 0.0260(5) Uani 1 1 d . . . . .
H29 H -0.198921 -0.443096 -0.117866 0.031 Uiso 1 1 calc R . . . .
C30 C -0.2179(4) -0.5381(3) -0.21904(16) 0.0231(5) Uani 1 1 d . . . . .
H30 H -0.204382 -0.458429 -0.259476 0.028 Uiso 1 1 calc R . . . .
C31 C -0.0883(4) -1.1333(3) -0.18915(15) 0.0191(5) Uani 1 1 d . . . . .
C32 C -0.0206(5) -1.1715(3) -0.10896(18) 0.0353(7) Uani 1 1 d . . . . .
H32 H -0.083397 -1.103327 -0.068614 0.042 Uiso 1 1 calc R . . . .
C33 C 0.1359(5) -1.3059(3) -0.0856(2) 0.0435(8) Uani 1 1 d . . . . .
H33 H 0.179257 -1.328276 -0.030124 0.052 Uiso 1 1 calc R . . . .
C34 C 0.2280(4) -1.4064(3) -0.1426(2) 0.0365(7) Uani 1 1 d . . . . .
H34 H 0.336661 -1.497952 -0.127158 0.044 Uiso 1 1 calc R . . . .
C35 C 0.1618(4) -1.3737(3) -0.22222(19) 0.0328(6) Uani 1 1 d . . . . .
H35 H 0.222735 -1.444385 -0.261488 0.039 Uiso 1 1 calc R . . . .
C36 C 0.0074(4) -1.2389(3) -0.24571(16) 0.0253(5) Uani 1 1 d . . . . .
H36 H -0.034532 -1.217423 -0.301365 0.030 Uiso 1 1 calc R . . . .
C37 C -0.5434(4) -0.9591(3) -0.19877(15) 0.0216(5) Uani 1 1 d . . . . .
C38 C -0.5700(5) -1.0066(4) -0.10491(18) 0.0392(7) Uani 1 1 d . . . . .
H38A H -0.470161 -1.107893 -0.089039 0.059 Uiso 1 1 calc GR . . . .
H38B H -0.703553 -1.010012 -0.092251 0.059 Uiso 1 1 calc GR . . . .
H38C H -0.553383 -0.932159 -0.073438 0.059 Uiso 1 1 calc GR . . . .
C39 C -0.5655(4) -1.0784(3) -0.24713(18) 0.0307(6) Uani 1 1 d . . . . .
H39A H -0.546606 -1.049835 -0.307208 0.046 Uiso 1 1 calc GR . . . .
H39B H -0.698825 -1.082511 -0.235011 0.046 Uiso 1 1 calc GR . . . .
H39C H -0.465311 -1.178887 -0.230052 0.046 Uiso 1 1 calc GR . . . .
C40 C -0.7032(5) -0.8033(4) -0.2244(2) 0.0420(8) Uani 1 1 d . . . . .
H40A H -0.693873 -0.727713 -0.191670 0.063 Uiso 1 1 calc GR . . . .
H40B H -0.835073 -0.810709 -0.213842 0.063 Uiso 1 1 calc GR . . . .
H40C H -0.683061 -0.771663 -0.283970 0.063 Uiso 1 1 calc GR . . . .

loop_
_atom_site_aniso_label
_atom_site_aniso_U_11
_atom_site_aniso_U_22
_atom_site_aniso_U_33
_atom_site_aniso_U_23
_atom_site_aniso_U_13
_atom_site_aniso_U_12
P1 0.0197(3) 0.0182(3) 0.0181(3) 0.0002(2) -0.0022(2) -0.0077(2)
Si1 0.0169(3) 0.0121(3) 0.0163(3) -0.0011(2) -0.0010(2) -0.0037(2)
O1 0.0200(8) 0.0147(8) 0.0171(7) -0.0014(6) -0.0005(6) -0.0023(6)
O2 0.0262(9) 0.0136(8) 0.0209(8) 0.0009(6) -0.0005(7) -0.0015(7)
N1 0.0257(11) 0.0228(10) 0.0180(9) 0.0004(8) -0.0018(8) -0.0112(9)
C1 0.0275(13) 0.0225(12) 0.0269(12) -0.0007(10) 0.0008(10) -0.0122(11)
C2 0.0293(14) 0.0373(16) 0.0358(15) -0.0053(12) 0.0038(11) -0.0139(13)
C3 0.0334(14) 0.0187(12) 0.0208(11) -0.0023(9) -0.0038(10) -0.0079(11)
C4 0.0398(16) 0.0228(13) 0.0229(12) -0.0031(10) -0.0072(11) -0.0054(12)
C5 0.0190(11) 0.0159(11) 0.0212(11) -0.0023(9) -0.0002(9) -0.0063(9)
C6 0.0195(11) 0.0145(10) 0.0200(10) -0.0015(8) -0.0004(8) -0.0058(9)
C7 0.0267(13) 0.0192(12) 0.0233(12) -0.0027(9) 0.0018(9) -0.0073(10)
C8 0.0328(14) 0.0243(13) 0.0256(12) -0.0088(10) 0.0081(10) -0.0105(11)
C9 0.0254(13) 0.0172(12) 0.0335(14) -0.0107(10) 0.0026(10) -0.0034(10)
C10 0.0234(12) 0.0151(11) 0.0293(12) -0.0025(9) -0.0036(9) -0.0039(9)
C11 0.0175(11) 0.0125(10) 0.0245(11) -0.0002(8) 0.0016(8) -0.0030(9)
C12 0.0390(16) 0.0194(12) 0.0259(13) -0.0025(10) 0.0069(11) -0.0076(11)
C13 0.0487(19) 0.0240(14) 0.0374(15) 0.0052(12) 0.0160(13) -0.0125(13)
C14 0.0329(15) 0.0161(12) 0.0543(18) 0.0000(12) 0.0077(13) -0.0089(11)
C15 0.0282(14) 0.0193(12) 0.0481(17) -0.0061(11) -0.0018(12) -0.0099(11)
C16 0.0226(12) 0.0173(12) 0.0301(13) -0.0016(9) -0.0010(10) -0.0055(10)
C17 0.0190(11) 0.0211(12) 0.0238(11) -0.0033(9) -0.0039(9) -0.0066(9)
C18 0.0184(13) 0.0294(15) 0.072(2) -0.0150(15) -0.0028(13) -0.0021(12)
C19 0.0298(14) 0.0240(13) 0.0522(18) -0.0028(12) -0.0067(12) -0.0153(11)
C20 0.0437(18) 0.074(3) 0.0298(15) -0.0002(15) -0.0133(13) -0.0302(18)
P2 0.0189(3) 0.0160(3) 0.0183(3) -0.0005(2) -0.0034(2) -0.0048(2)
Si2 0.0178(3) 0.0117(3) 0.0161(3) -0.0019(2) -0.0017(2) -0.0043(2)
O3 0.0303(9) 0.0170(8) 0.0164(8) -0.0010(6) -0.0026(6) -0.0116(7)
O4 0.0314(10) 0.0145(8) 0.0191(8) -0.0007(6) -0.0043(7) -0.0085(7)
N009 0.0191(10) 0.0214(10) 0.0172(9) -0.0011(7) -0.0013(7) -0.0066(8)
C21 0.0214(12) 0.0226(12) 0.0228(11) -0.0014(9) -0.0048(9) -0.0061(10)
C22 0.0304(17) 0.055(2) 0.091(3) -0.034(2) -0.0129(18) -0.0138(16)
C23 0.0240(12) 0.0244(13) 0.0191(11) -0.0039(9) 0.0030(9) -0.0081(10)
C24 0.0353(15) 0.0272(14) 0.0290(13) -0.0012(10) 0.0035(11) -0.0134(12)
C25 0.0166(11) 0.0135(10) 0.0218(11) -0.0024(8) -0.0038(8) -0.0029(9)
C26 0.0183(11) 0.0126(10) 0.0227(11) -0.0043(8) -0.0032(8) -0.0036(9)
C27 0.0284(13) 0.0188(12) 0.0216(11) -0.0024(9) -0.0036(9) -0.0071(10)
C28 0.0352(14) 0.0233(13) 0.0233(12) -0.0073(10) -0.0055(10) -0.0087(11)
C29 0.0311(14) 0.0172(11) 0.0332(13) -0.0088(10) -0.0059(11) -0.0095(11)
C30 0.0245(12) 0.0144(11) 0.0301(13) -0.0025(9) -0.0043(10) -0.0059(10)
C31 0.0191(11) 0.0136(10) 0.0240(11) -0.0007(8) -0.0015(9) -0.0057(9)
C32 0.0470(18) 0.0213(13) 0.0324(14) -0.0058(11) -0.0169(13) -0.0017(13)
C33 0.052(2) 0.0258(15) 0.0476(18) 0.0016(13) -0.0305(15) -0.0037(14)
C34 0.0250(14) 0.0150(12) 0.065(2) 0.0037(12) -0.0089(13) -0.0034(11)
C35 0.0319(15) 0.0160(12) 0.0430(16) -0.0016(11) 0.0121(12) -0.0044(11)
C36 0.0311(14) 0.0175(12) 0.0248(12) -0.0019(9) 0.0045(10) -0.0078(11)
C37 0.0189(11) 0.0188(11) 0.0275(12) -0.0039(9) 0.0001(9) -0.0071(9)
C38 0.0373(17) 0.057(2) 0.0308(14) -0.0112(13) 0.0114(12) -0.0273(16)
C39 0.0298(14) 0.0291(14) 0.0403(15) -0.0090(11) -0.0004(11) -0.0175(12)
C40 0.0203(14) 0.0249(15) 0.077(2) -0.0067(15) -0.0095(14) -0.0015(12)

loop_
_atom_type_symbol
_atom_type_description
_atom_type_scat_dispersion_real
_atom_type_scat_dispersion_imag
_atom_type_scat_source
C C 0.0033 0.0016 'International Tables Vol C Tables 4.2.6.8 and 6.1.1.4'
H H 0.0000 0.0000 'International Tables Vol C Tables 4.2.6.8 and 6.1.1.4'
N N 0.0061 0.0033 'International Tables Vol C Tables 4.2.6.8 and 6.1.1.4'
O O 0.0106 0.0060 'International Tables Vol C Tables 4.2.6.8 and 6.1.1.4'
P P 0.1023 0.0942 'International Tables Vol C Tables 4.2.6.8 and 6.1.1.4'
Si Si 0.0817 0.0704 'International Tables Vol C Tables 4.2.6.8 and 6.1.1.4'

loop_
_geom_angle_atom_site_label_1
_geom_angle_atom_site_label_2
_geom_angle_atom_site_label_3
_geom_angle
_geom_angle_site_symmetry_1
_geom_angle_site_symmetry_3
_geom_angle_publ_flag
O1 P1 O2 97.27(9) . . ?
O1 P1 N1 102.51(10) . . ?
N1 P1 O2 98.35(10) . . ?
O1 Si1 C6 104.02(9) . . ?
O1 Si1 C11 107.46(10) . . ?
O1 Si1 C17 107.09(10) . . ?
C6 Si1 C11 111.91(11) . . ?
C6 Si1 C17 112.56(11) . . ?
C17 Si1 C11 113.12(11) . . ?
P1 O1 Si1 123.56(10) . . ?
C5 O2 P1 118.75(15) . . ?
C1 N1 P1 124.21(17) . . ?
C1 N1 C3 117.8(2) . . ?
C3 N1 P1 117.76(18) . . ?
N1 C1 H1A 108.8 . . ?
N1 C1 H1B 108.8 . . ?
N1 C1 C2 113.7(2) . . ?
H1A C1 H1B 107.7 . . ?
C2 C1 H1A 108.8 . . ?
C2 C1 H1B 108.8 . . ?
C1 C2 H2A 109.5 . . ?
C1 C2 H2B 109.5 . . ?
C1 C2 H2C 109.5 . . ?
H2A C2 H2B 109.5 . . ?
H2A C2 H2C 109.5 . . ?
H2B C2 H2C 109.5 . . ?
N1 C3 H3A 109.0 . . ?
N1 C3 H3B 109.0 . . ?
N1 C3 C4 112.7(2) . . ?
H3A C3 H3B 107.8 . . ?
C4 C3 H3A 109.0 . . ?
C4 C3 H3B 109.0 . . ?
C3 C4 H4A 109.5 . . ?
C3 C4 H4B 109.5 . . ?
C3 C4 H4C 109.5 . . ?
H4A C4 H4B 109.5 . . ?
H4A C4 H4C 109.5 . . ?
H4B C4 H4C 109.5 . . ?
O2 C5 C6 121.7(2) . . ?
O2 C5 C10 116.9(2) . . ?
C10 C5 C6 121.4(2) . . ?
C5 C6 Si1 119.86(17) . . ?
C7 C6 Si1 123.53(18) . . ?
C7 C6 C5 116.6(2) . . ?
C6 C7 H7 118.8 . . ?
C8 C7 C6 122.3(2) . . ?
C8 C7 H7 118.8 . . ?
C7 C8 H8 120.2 . . ?
C7 C8 C9 119.6(2) . . ?
C9 C8 H8 120.2 . . ?
C8 C9 H9 120.1 . . ?
C10 C9 C8 119.9(2) . . ?
C10 C9 H9 120.1 . . ?
C5 C10 H10 119.9 . . ?
C9 C10 C5 120.2(2) . . ?
C9 C10 H10 119.9 . . ?
C12 C11 Si1 123.24(19) . . ?
C12 C11 C16 117.4(2) . . ?
C16 C11 Si1 119.28(18) . . ?
C11 C12 H12 119.4 . . ?
C13 C12 C11 121.2(3) . . ?
C13 C12 H12 119.4 . . ?
C12 C13 H13 119.9 . . ?
C12 C13 C14 120.1(3) . . ?
C14 C13 H13 119.9 . . ?
C13 C14 H14 120.1 . . ?
C15 C14 C13 119.8(3) . . ?
C15 C14 H14 120.1 . . ?
C14 C15 H15 120.0 . . ?
C14 C15 C16 120.1(3) . . ?
C16 C15 H15 120.0 . . ?
C11 C16 H16 119.3 . . ?
C15 C16 C11 121.4(2) . . ?
C15 C16 H16 119.3 . . ?
C18 C17 Si1 109.06(19) . . ?
C18 C17 C19 108.9(2) . . ?
C19 C17 Si1 108.89(17) . . ?
C20 C17 Si1 111.47(19) . . ?
C20 C17 C18 109.7(2) . . ?
C20 C17 C19 108.8(2) . . ?
C17 C18 H18A 109.5 . . ?
C17 C18 H18B 109.5 . . ?
C17 C18 H18C 109.5 . . ?
H18A C18 H18B 109.5 . . ?
H18A C18 H18C 109.5 . . ?
H18B C18 H18C 109.5 . . ?
C17 C19 H19A 109.5 . . ?
C17 C19 H19B 109.5 . . ?
C17 C19 H19C 109.5 . . ?
H19A C19 H19B 109.5 . . ?
H19A C19 H19C 109.5 . . ?
H19B C19 H19C 109.5 . . ?
C17 C20 H20A 109.5 . . ?
C17 C20 H20B 109.5 . . ?
C17 C20 H20C 109.5 . . ?
H20A C20 H20B 109.5 . . ?
H20A C20 H20C 109.5 . . ?
H20B C20 H20C 109.5 . . ?
O3 P2 O4 97.26(9) . . ?
O3 P2 N009 101.11(10) . . ?
N009 P2 O4 99.97(10) . . ?
O3 Si2 C26 104.45(10) . . ?
O3 Si2 C31 107.80(10) . . ?
O3 Si2 C37 107.32(10) . . ?
C31 Si2 C26 111.59(11) . . ?
C31 Si2 C37 112.13(11) . . ?
C37 Si2 C26 113.02(11) . . ?
P2 O3 Si2 123.02(11) . . ?
C25 O4 P2 121.78(15) . . ?
C21 N009 P2 124.14(16) . . ?
C21 N009 C23 117.06(19) . . ?
C23 N009 P2 117.53(17) . . ?
N009 C21 H21A 109.1 . . ?
N009 C21 H21B 109.1 . . ?
N009 C21 C22 112.7(2) . . ?
H21A C21 H21B 107.8 . . ?
C22 C21 H21A 109.1 . . ?
C22 C21 H21B 109.1 . . ?
C21 C22 H22A 109.5 . . ?
C21 C22 H22B 109.5 . . ?
C21 C22 H22C 109.5 . . ?
H22A C22 H22B 109.5 . . ?
H22A C22 H22C 109.5 . . ?
H22B C22 H22C 109.5 . . ?
N009 C23 H23A 108.9 . . ?
N009 C23 H23B 108.9 . . ?
N009 C23 C24 113.2(2) . . ?
H23A C23 H23B 107.8 . . ?
C24 C23 H23A 108.9 . . ?
C24 C23 H23B 108.9 . . ?
C23 C24 H24A 109.5 . . ?
C23 C24 H24B 109.5 . . ?
C23 C24 H24C 109.5 . . ?
H24A C24 H24B 109.5 . . ?
H24A C24 H24C 109.5 . . ?
H24B C24 H24C 109.5 . . ?
O4 C25 C26 122.2(2) . . ?
O4 C25 C30 116.2(2) . . ?
C30 C25 C26 121.6(2) . . ?
C25 C26 Si2 119.79(17) . . ?
C27 C26 Si2 123.51(18) . . ?
C27 C26 C25 116.7(2) . . ?
C26 C27 H27 119.0 . . ?
C28 C27 C26 122.0(2) . . ?
C28 C27 H27 119.0 . . ?
C27 C28 H28 120.2 . . ?
C27 C28 C29 119.6(2) . . ?
C29 C28 H28 120.2 . . ?
C28 C29 H29 120.1 . . ?
C30 C29 C28 119.8(2) . . ?
C30 C29 H29 120.1 . . ?
C25 C30 H30 119.9 . . ?
C29 C30 C25 120.2(2) . . ?
C29 C30 H30 119.9 . . ?
C32 C31 Si2 123.69(19) . . ?
C32 C31 C36 116.5(2) . . ?
C36 C31 Si2 119.74(18) . . ?
C31 C32 H32 118.9 . . ?
C31 C32 C33 122.2(3) . . ?
C33 C32 H32 118.9 . . ?
C32 C33 H33 120.0 . . ?
C34 C33 C32 119.9(3) . . ?
C34 C33 H33 120.0 . . ?
C33 C34 H34 120.3 . . ?
C33 C34 C35 119.4(3) . . ?
C35 C34 H34 120.3 . . ?
C34 C35 H35 119.7 . . ?
C34 C35 C36 120.6(3) . . ?
C36 C35 H35 119.7 . . ?
C31 C36 H36 119.4 . . ?
C35 C36 C31 121.3(3) . . ?
C35 C36 H36 119.4 . . ?
C38 C37 Si2 110.47(18) . . ?
C38 C37 C39 108.9(2) . . ?
C39 C37 Si2 108.73(17) . . ?
C40 C37 Si2 109.96(19) . . ?
C40 C37 C38 109.6(2) . . ?
C40 C37 C39 109.1(2) . . ?
C37 C38 H38A 109.5 . . ?
C37 C38 H38B 109.5 . . ?
C37 C38 H38C 109.5 . . ?
H38A C38 H38B 109.5 . . ?
H38A C38 H38C 109.5 . . ?
H38B C38 H38C 109.5 . . ?
C37 C39 H39A 109.5 . . ?
C37 C39 H39B 109.5 . . ?
C37 C39 H39C 109.5 . . ?
H39A C39 H39B 109.5 . . ?
H39A C39 H39C 109.5 . . ?
H39B C39 H39C 109.5 . . ?
C37 C40 H40A 109.5 . . ?
C37 C40 H40B 109.5 . . ?
C37 C40 H40C 109.5 . . ?
H40A C40 H40B 109.5 . . ?
H40A C40 H40C 109.5 . . ?
H40B C40 H40C 109.5 . . ?

loop_
_geom_bond_atom_site_label_1
_geom_bond_atom_site_label_2
_geom_bond_distance
_geom_bond_site_symmetry_2
_geom_bond_publ_flag
P1 O1 1.6337(17) . ?
P1 O2 1.6808(18) . ?
P1 N1 1.646(2) . ?
Si1 O1 1.6565(17) . ?
Si1 C6 1.866(2) . ?
Si1 C11 1.871(2) . ?
Si1 C17 1.871(3) . ?
O2 C5 1.379(3) . ?
N1 C1 1.459(3) . ?
N1 C3 1.466(3) . ?
C1 H1A 0.9900 . ?
C1 H1B 0.9900 . ?
C1 C2 1.514(4) . ?
C2 H2A 0.9800 . ?
C2 H2B 0.9800 . ?
C2 H2C 0.9800 . ?
C3 H3A 0.9900 . ?
C3 H3B 0.9900 . ?
C3 C4 1.514(3) . ?
C4 H4A 0.9800 . ?
C4 H4B 0.9800 . ?
C4 H4C 0.9800 . ?
C5 C6 1.410(3) . ?
C5 C10 1.389(3) . ?
C6 C7 1.399(3) . ?
C7 H7 0.9500 . ?
C7 C8 1.385(4) . ?
C8 H8 0.9500 . ?
C8 C9 1.390(4) . ?
C9 H9 0.9500 . ?
C9 C10 1.382(4) . ?
C10 H10 0.9500 . ?
C11 C12 1.396(3) . ?
C11 C16 1.397(4) . ?
C12 H12 0.9500 . ?
C12 C13 1.387(4) . ?
C13 H13 0.9500 . ?
C13 C14 1.386(5) . ?
C14 H14 0.9500 . ?
C14 C15 1.372(4) . ?
C15 H15 0.9500 . ?
C15 C16 1.390(4) . ?
C16 H16 0.9500 . ?
C17 C18 1.530(4) . ?
C17 C19 1.532(4) . ?
C17 C20 1.527(4) . ?
C18 H18A 0.9800 . ?
C18 H18B 0.9800 . ?
C18 H18C 0.9800 . ?
C19 H19A 0.9800 . ?
C19 H19B 0.9800 . ?
C19 H19C 0.9800 . ?
C20 H20A 0.9800 . ?
C20 H20B 0.9800 . ?
C20 H20C 0.9800 . ?
P2 O3 1.6325(18) . ?
P2 O4 1.6757(18) . ?
P2 N009 1.644(2) . ?
Si2 O3 1.6611(16) . ?
Si2 C26 1.872(2) . ?
Si2 C31 1.866(2) . ?
Si2 C37 1.869(3) . ?
O4 C25 1.383(3) . ?
N009 C21 1.464(3) . ?
N009 C23 1.465(3) . ?
C21 H21A 0.9900 . ?
C21 H21B 0.9900 . ?
C21 C22 1.508(4) . ?
C22 H22A 0.9800 . ?
C22 H22B 0.9800 . ?
C22 H22C 0.9800 . ?
C23 H23A 0.9900 . ?
C23 H23B 0.9900 . ?
C23 C24 1.527(4) . ?
C24 H24A 0.9800 . ?
C24 H24B 0.9800 . ?
C24 H24C 0.9800 . ?
C25 C26 1.404(3) . ?
C25 C30 1.386(3) . ?
C26 C27 1.402(3) . ?
C27 H27 0.9500 . ?
C27 C28 1.382(4) . ?
C28 H28 0.9500 . ?
C28 C29 1.394(4) . ?
C29 H29 0.9500 . ?
C29 C30 1.377(4) . ?
C30 H30 0.9500 . ?
C31 C32 1.385(4) . ?
C31 C36 1.399(3) . ?
C32 H32 0.9500 . ?
C32 C33 1.387(4) . ?
C33 H33 0.9500 . ?
C33 C34 1.370(5) . ?
C34 H34 0.9500 . ?
C34 C35 1.374(4) . ?
C35 H35 0.9500 . ?
C35 C36 1.382(4) . ?
C36 H36 0.9500 . ?
C37 C38 1.533(4) . ?
C37 C39 1.535(4) . ?
C37 C40 1.530(4) . ?
C38 H38A 0.9800 . ?
C38 H38B 0.9800 . ?
C38 H38C 0.9800 . ?
C39 H39A 0.9800 . ?
C39 H39B 0.9800 . ?
C39 H39C 0.9800 . ?
C40 H40A 0.9800 . ?
C40 H40B 0.9800 . ?
C40 H40C 0.9800 . ?

loop_
_geom_torsion_atom_site_label_1
_geom_torsion_atom_site_label_2
_geom_torsion_atom_site_label_3
_geom_torsion_atom_site_label_4
_geom_torsion
_geom_torsion_site_symmetry_1
_geom_torsion_site_symmetry_2
_geom_torsion_site_symmetry_3
_geom_torsion_site_symmetry_4
_geom_torsion_publ_flag
P1 O2 C5 C6 -43.4(3) . . . . ?
P1 O2 C5 C10 137.5(2) . . . . ?
P1 N1 C1 C2 -98.1(3) . . . . ?
P1 N1 C3 C4 -106.4(2) . . . . ?
Si1 C6 C7 C8 -178.8(2) . . . . ?
Si1 C11 C12 C13 -176.1(2) . . . . ?
Si1 C11 C16 C15 176.4(2) . . . . ?
O1 P1 O2 C5 66.88(18) . . . . ?
O1 P1 N1 C1 49.6(2) . . . . ?
O1 P1 N1 C3 -125.37(18) . . . . ?
O1 Si1 C6 C5 12.5(2) . . . . ?
O1 Si1 C6 C7 -168.1(2) . . . . ?
O1 Si1 C11 C12 174.4(2) . . . . ?
O1 Si1 C11 C16 -2.5(2) . . . . ?
O1 Si1 C17 C18 60.0(2) . . . . ?
O1 Si1 C17 C19 -58.7(2) . . . . ?
O1 Si1 C17 C20 -178.8(2) . . . . ?
O2 P1 O1 Si1 -53.48(14) . . . . ?
O2 P1 N1 C1 -49.8(2) . . . . ?
O2 P1 N1 C3 135.21(18) . . . . ?
O2 C5 C6 Si1 -1.7(3) . . . . ?
O2 C5 C6 C7 178.8(2) . . . . ?
O2 C5 C10 C9 -178.7(2) . . . . ?
N1 P1 O1 Si1 -153.75(13) . . . . ?
N1 P1 O2 C5 170.74(18) . . . . ?
C1 N1 C3 C4 78.3(3) . . . . ?
C3 N1 C1 C2 76.9(3) . . . . ?
C5 C6 C7 C8 0.6(4) . . . . ?
C6 Si1 O1 P1 21.28(15) . . . . ?
C6 Si1 C11 C12 60.8(2) . . . . ?
C6 Si1 C11 C16 -116.1(2) . . . . ?
C6 Si1 C17 C18 173.70(19) . . . . ?
C6 Si1 C17 C19 55.0(2) . . . . ?
C6 Si1 C17 C20 -65.1(2) . . . . ?
C6 C5 C10 C9 2.2(4) . . . . ?
C6 C7 C8 C9 0.9(4) . . . . ?
C7 C8 C9 C10 -0.9(4) . . . . ?
C8 C9 C10 C5 -0.6(4) . . . . ?
C10 C5 C6 Si1 177.3(2) . . . . ?
C10 C5 C6 C7 -2.2(4) . . . . ?
C11 Si1 O1 P1 -97.52(14) . . . . ?
C11 Si1 C6 C5 128.2(2) . . . . ?
C11 Si1 C6 C7 -52.4(3) . . . . ?
C11 Si1 C17 C18 -58.2(2) . . . . ?
C11 Si1 C17 C19 -176.91(18) . . . . ?
C11 Si1 C17 C20 63.0(2) . . . . ?
C11 C12 C13 C14 -0.2(5) . . . . ?
C12 C11 C16 C15 -0.6(4) . . . . ?
C12 C13 C14 C15 -0.6(5) . . . . ?
C13 C14 C15 C16 0.7(4) . . . . ?
C14 C15 C16 C11 -0.2(4) . . . . ?
C16 C11 C12 C13 0.8(4) . . . . ?
C17 Si1 O1 P1 140.65(13) . . . . ?
C17 Si1 C6 C5 -103.1(2) . . . . ?
C17 Si1 C6 C7 76.3(2) . . . . ?
C17 Si1 C11 C12 -67.6(2) . . . . ?
C17 Si1 C11 C16 115.5(2) . . . . ?
P2 O4 C25 C26 -39.7(3) . . . . ?
P2 O4 C25 C30 141.02(19) . . . . ?
P2 N009 C21 C22 -114.5(3) . . . . ?
P2 N009 C23 C24 -91.4(2) . . . . ?
Si2 C26 C27 C28 179.7(2) . . . . ?
Si2 C31 C32 C33 -177.1(3) . . . . ?
Si2 C31 C36 C35 178.0(2) . . . . ?
O3 P2 O4 C25 62.62(19) . . . . ?
O3 P2 N009 C21 45.2(2) . . . . ?
O3 P2 N009 C23 -148.06(17) . . . . ?
O3 Si2 C26 C25 4.5(2) . . . . ?
O3 Si2 C26 C27 -175.8(2) . . . . ?
O3 Si2 C31 C32 157.4(2) . . . . ?
O3 Si2 C31 C36 -20.6(2) . . . . ?
O3 Si2 C37 C38 173.56(18) . . . . ?
O3 Si2 C37 C39 54.14(19) . . . . ?
O3 Si2 C37 C40 -65.3(2) . . . . ?
O4 P2 O3 Si2 -55.38(14) . . . . ?
O4 P2 N009 C21 -54.3(2) . . . . ?
O4 P2 N009 C23 112.43(18) . . . . ?
O4 C25 C26 Si2 0.8(3) . . . . ?
O4 C25 C26 C27 -178.9(2) . . . . ?
O4 C25 C30 C29 179.5(2) . . . . ?
N009 P2 O3 Si2 -157.08(13) . . . . ?
N009 P2 O4 C25 165.31(18) . . . . ?
C21 N009 C23 C24 76.3(3) . . . . ?
C23 N009 C21 C22 78.7(3) . . . . ?
C25 C26 C27 C28 -0.6(4) . . . . ?
C26 Si2 O3 P2 28.72(15) . . . . ?
C26 Si2 C31 C32 43.3(3) . . . . ?
C26 Si2 C31 C36 -134.7(2) . . . . ?
C26 Si2 C37 C38 -71.8(2) . . . . ?
C26 Si2 C37 C39 168.76(17) . . . . ?
C26 Si2 C37 C40 49.3(2) . . . . ?
C26 C25 C30 C29 0.3(4) . . . . ?
C26 C27 C28 C29 0.3(4) . . . . ?
C27 C28 C29 C30 0.4(4) . . . . ?
C28 C29 C30 C25 -0.7(4) . . . . ?
C30 C25 C26 Si2 -179.96(18) . . . . ?
C30 C25 C26 C27 0.3(4) . . . . ?
C31 Si2 O3 P2 -90.08(14) . . . . ?
C31 Si2 C26 C25 120.72(19) . . . . ?
C31 Si2 C26 C27 -59.6(2) . . . . ?
C31 Si2 C37 C38 55.4(2) . . . . ?
C31 Si2 C37 C39 -64.1(2) . . . . ?
C31 Si2 C37 C40 176.5(2) . . . . ?
C31 C32 C33 C34 -0.4(5) . . . . ?
C32 C31 C36 C35 -0.2(4) . . . . ?
C32 C33 C34 C35 -1.0(5) . . . . ?
C33 C34 C35 C36 1.8(5) . . . . ?
C34 C35 C36 C31 -1.2(4) . . . . ?
C36 C31 C32 C33 1.0(5) . . . . ?
C37 Si2 O3 P2 148.95(13) . . . . ?
C37 Si2 C26 C25 -111.8(2) . . . . ?
C37 Si2 C26 C27 67.9(2) . . . . ?
C37 Si2 C31 C32 -84.7(3) . . . . ?
C37 Si2 C31 C36 97.3(2) . . . . ?
